data_4322464
loop_
_publ_author_name
'Gerd W. Rabe'
'Louise M. Liable-Sands'
'Christopher D. Incarvito'
'Kin-Chung Lam'
'Arnold L. Rheingold'

_publ_contact_author
;
     Dr. Gerd W. Rabe  
     Technische Universitat Munchen
     Anorganisch-chemisches Institut
     Lichtenbergstr. 4
     85747 Garching (Germany)
;
_publ_contact_author_email gwrabe@lrz.tu-muenchen.de
_publ_contact_author_fax +49-89-3209-3125
_publ_contact_author_phone +49-89-3209-3085
_publ_section_title
;
 Highly Restricted Dimensionality in Cesium Aryl Phosphides
;
_journal_name_full 'Inorganic Chemistry'
_journal_page_first 4342
_journal_page_last 4346
_journal_paper_doi 10.1021/ic9902119
_journal_volume 38
_journal_year 1999
_chemical_formula_sum 'C48 H50 Cs D12 O6 P'
_chemical_formula_weight 910.93
_chemical_name_systematic
;
 ?
;
_space_group_IT_number 56
_symmetry_cell_setting orthorhombic
_symmetry_space_group_name_Hall '-P 2ab 2ac'
_symmetry_space_group_name_H-M 'P c c n'
_atom_sites_solution_hydrogens geom
_atom_sites_solution_primary direct
_atom_sites_solution_secondary difmap
_audit_creation_method SHELXL-97
_cell_angle_alpha 90.00
_cell_angle_beta 90.00
_cell_angle_gamma 90.00
_cell_formula_units_Z 8
_cell_length_a 20.1567(4)
_cell_length_b 25.8617(5)
_cell_length_c 17.3173(4)
_cell_measurement_reflns_used 8192
_cell_measurement_temperature 173(2)
_cell_measurement_theta_max 25.0
_cell_measurement_theta_min 2.0
_cell_volume 9027.3(3)
_computing_cell_refinement 'Bruker SMART'
_computing_data_collection 'Bruker SMART'
_computing_data_reduction 'Bruker SHELXTL'
_computing_molecular_graphics 'Bruker SHELXTL'
_computing_publication_material 'Bruker SHELXTL'
_computing_structure_refinement 'SHELXL-97 (Sheldrick, 1997)'
_computing_structure_solution 'SHELXS-97 (Sheldrick, 1990)'
_diffrn_ambient_temperature 173(2)
_diffrn_measured_fraction_theta_full 0.998
_diffrn_measured_fraction_theta_max 0.998
_diffrn_measurement_device_type 'CCD area detector'
_diffrn_measurement_method 'phi and omega scans'
_diffrn_radiation_monochromator graphite
_diffrn_radiation_source 'fine-focus sealed tube'
_diffrn_radiation_type MoK\a
_diffrn_radiation_wavelength 0.71073
_diffrn_reflns_av_R_equivalents 0.1133
_diffrn_reflns_av_sigmaI/netI 0.0729
_diffrn_reflns_limit_h_max 23
_diffrn_reflns_limit_h_min -21
_diffrn_reflns_limit_k_max 29
_diffrn_reflns_limit_k_min -29
_diffrn_reflns_limit_l_max 19
_diffrn_reflns_limit_l_min -19
_diffrn_reflns_number 35852
_diffrn_reflns_theta_full 24.00
_diffrn_reflns_theta_max 24.00
_diffrn_reflns_theta_min 1.74
_exptl_absorpt_coefficient_mu 0.902
_exptl_absorpt_correction_T_max 1.000
_exptl_absorpt_correction_T_min 0.5806
_exptl_absorpt_correction_type empirical
_exptl_absorpt_process_details 'SADABS, Bruker, 98'
_exptl_crystal_colour yellow
_exptl_crystal_density_diffrn 1.340
_exptl_crystal_density_method 'not measured'
_exptl_crystal_description Plate
_exptl_crystal_F_000 3744
_exptl_crystal_size_max 0.30
_exptl_crystal_size_mid 0.30
_exptl_crystal_size_min 0.15
_refine_diff_density_max 1.037
_refine_diff_density_min -0.875
_refine_diff_density_rms 0.134
_refine_ls_extinction_method none
_refine_ls_goodness_of_fit_ref 1.593
_refine_ls_hydrogen_treatment mixed
_refine_ls_matrix_type full
_refine_ls_number_parameters 479
_refine_ls_number_reflns 7075
_refine_ls_number_restraints 0
_refine_ls_restrained_S_all 1.593
_refine_ls_R_factor_all 0.1482
_refine_ls_R_factor_gt 0.0934
_refine_ls_shift/su_max 0.007
_refine_ls_shift/su_mean 0.000
_refine_ls_structure_factor_coef Fsqd
_refine_ls_weighting_details 'calc w=1/[\s^2^(Fo^2^)+(0.1000P)^2^+0.0000P] where P=(Fo^2^+2Fc^2^)/3'
_refine_ls_weighting_scheme calc
_refine_ls_wR_factor_gt 0.2185
_refine_ls_wR_factor_ref 0.2596
_reflns_number_gt 4777
_reflns_number_total 7075
_reflns_threshold_expression >2sigma(I)
_cod_data_source_file ic9902119_3.cif
_cod_data_source_block rab12r1
_cod_original_cell_volume 9027.3(5)
_cod_database_code 4322464

loop_
_symmetry_equiv_pos_as_xyz
'x, y, z'
'-x+1/2, -y+1/2, z'
'-x, y+1/2, -z+1/2'
'x+1/2, -y, -z+1/2'
'-x, -y, -z'
'x-1/2, y-1/2, -z'
'x, -y-1/2, z-1/2'
'-x-1/2, y, z-1/2'

loop_
_atom_site_label
_atom_site_type_symbol
_atom_site_fract_x
_atom_site_fract_y
_atom_site_fract_z
_atom_site_U_iso_or_equiv
_atom_site_adp_type
_atom_site_occupancy
_atom_site_symmetry_multiplicity
_atom_site_calc_flag
_atom_site_refinement_flags
_atom_site_disorder_assembly
_atom_site_disorder_group
Cs1 Cs 0.07070(3) 0.49515(2) 0.73918(4) 0.0432(3) Uani 1 1 d . . .
P1 P -0.06113(14) 0.58665(9) 0.67742(16) 0.0433(7) Uani 1 1 d . . .
H1 H -0.086(4) 0.545(4) 0.643(5) 0.05(3) Uiso 1 1 d . . .
O31 O 0.1447(5) 0.4202(3) 0.6249(6) 0.083(3) Uani 1 1 d . . .
O32 O 0.1038(5) 0.3803(3) 0.7691(6) 0.080(3) Uani 1 1 d . . .
O33 O 0.1494(6) 0.4453(4) 0.8839(6) 0.105(3) Uani 1 1 d . . .
O34 O 0.1478(4) 0.5537(3) 0.8678(5) 0.063(2) Uani 1 1 d . . .
O35 O 0.1697(4) 0.5952(3) 0.7192(5) 0.064(2) Uani 1 1 d . . .
O36 O 0.1471(4) 0.5283(3) 0.5934(5) 0.068(2) Uani 1 1 d . . .
C1 C -0.1400(4) 0.6039(3) 0.8064(5) 0.031(2) Uani 1 1 d . . .
C2 C -0.1817(4) 0.6314(3) 0.8544(5) 0.036(2) Uani 1 1 d . . .
H2A H -0.2007(4) 0.6144(3) 0.8977(5) 0.043 Uiso 1 1 d R . .
C3 C -0.1968(4) 0.6829(3) 0.8415(5) 0.039(2) Uani 1 1 d . . .
H3A H -0.2243(4) 0.7017(3) 0.8760(5) 0.046 Uiso 1 1 d R . .
C4 C -0.1702(5) 0.7056(3) 0.7765(6) 0.040(2) Uani 1 1 d . . .
H4A H -0.1805(5) 0.7408(3) 0.7664(6) 0.048 Uiso 1 1 d R . .
C5 C -0.1283(4) 0.6794(3) 0.7245(5) 0.030(2) Uani 1 1 d . . .
C6 C -0.1134(4) 0.6266(3) 0.7390(5) 0.034(2) Uani 1 1 d . . .
C7 C -0.0398(5) 0.7313(3) 0.6584(5) 0.039(2) Uani 1 1 d . . .
C8 C -0.0158(5) 0.7580(3) 0.5937(6) 0.047(3) Uani 1 1 d . . .
H8A H 0.0261(5) 0.7746(3) 0.5965(6) 0.056 Uiso 1 1 d R . .
C9 C -0.0526(5) 0.7608(3) 0.5254(6) 0.047(3) Uani 1 1 d . . .
C10 C -0.1152(6) 0.7379(4) 0.5251(6) 0.056(3) Uani 1 1 d . . .
H10A H -0.1416(6) 0.7409(4) 0.4799(6) 0.067 Uiso 1 1 d R . .
C11 C -0.1407(5) 0.7109(3) 0.5870(5) 0.039(2) Uani 1 1 d . . .
C12 C -0.1021(5) 0.7079(3) 0.6566(5) 0.034(2) Uani 1 1 d . . .
C13 C 0.0018(5) 0.7281(4) 0.7310(6) 0.055(3) Uani 1 1 d . . .
H13A H -0.0218(5) 0.7079(4) 0.7702(6) 0.082 Uiso 1 1 d R . .
H13B H 0.0103(5) 0.7630(4) 0.7507(6) 0.082 Uiso 1 1 d R . .
H13C H 0.0440(5) 0.7111(4) 0.7188(6) 0.082 Uiso 1 1 d R . .
C14 C -0.0243(6) 0.7884(4) 0.4550(7) 0.068(3) Uani 1 1 d . . .
H14A H -0.0558(6) 0.7862(4) 0.4120(7) 0.101 Uiso 1 1 d R . .
H14B H 0.0176(6) 0.7719(4) 0.4401(7) 0.101 Uiso 1 1 d R . .
H14C H -0.0162(6) 0.8248(4) 0.4677(7) 0.101 Uiso 1 1 d R . .
C15 C -0.2059(5) 0.6845(4) 0.5834(5) 0.046(3) Uani 1 1 d . . .
H15A H -0.2260(5) 0.6904(4) 0.5326(5) 0.069 Uiso 1 1 d R . .
H15B H -0.2351(5) 0.6985(4) 0.6236(5) 0.069 Uiso 1 1 d R . .
H15C H -0.2000(5) 0.6473(4) 0.5916(5) 0.069 Uiso 1 1 d R . .
C16 C -0.0712(4) 0.5334(3) 0.8697(5) 0.036(2) Uani 1 1 d . . .
C17 C -0.0605(5) 0.4818(4) 0.8876(6) 0.039(2) Uani 1 1 d . . .
H17A H -0.0222(5) 0.4728(4) 0.9166(6) 0.046 Uiso 1 1 d R . .
C18 C -0.1041(5) 0.4426(3) 0.8645(6) 0.046(3) Uani 1 1 d . . .
C19 C -0.1580(5) 0.4574(3) 0.8196(5) 0.044(2) Uani 1 1 d . . .
H19A H -0.1879(5) 0.4316(3) 0.8017(5) 0.052 Uiso 1 1 d R . .
C20 C -0.1705(4) 0.5089(3) 0.8003(5) 0.034(2) Uani 1 1 d . . .
C21 C -0.1268(4) 0.5479(3) 0.8254(5) 0.032(2) Uani 1 1 d . . .
C22 C -0.0243(5) 0.5738(4) 0.8983(6) 0.045(2) Uani 1 1 d . . .
H22A H -0.0460(5) 0.5946(4) 0.9384(6) 0.067 Uiso 1 1 d R . .
H22B H -0.0112(5) 0.5963(4) 0.8553(6) 0.067 Uiso 1 1 d R . .
H22C H 0.0153(5) 0.5572(4) 0.9200(6) 0.067 Uiso 1 1 d R . .
C23 C -0.0910(6) 0.3870(4) 0.8844(8) 0.074(4) Uani 1 1 d . . .
H23A H -0.1266(6) 0.3652(4) 0.8638(8) 0.111 Uiso 1 1 d R . .
H23B H -0.0890(6) 0.3831(4) 0.9407(8) 0.111 Uiso 1 1 d R . .
H23C H -0.0485(6) 0.3763(4) 0.8619(8) 0.111 Uiso 1 1 d R . .
C24 C -0.2310(5) 0.5228(4) 0.7506(6) 0.051(3) Uani 1 1 d . . .
H24A H -0.2559(5) 0.4913(4) 0.7384(6) 0.077 Uiso 1 1 d R . .
H24B H -0.2160(5) 0.5391(4) 0.7026(6) 0.077 Uiso 1 1 d R . .
H24C H -0.2597(5) 0.5468(4) 0.7790(6) 0.077 Uiso 1 1 d R . .
C31 C 0.1086(9) 0.3737(6) 0.6347(11) 0.113(6) Uani 1 1 d . . .
H31A H 0.1177(9) 0.3511(6) 0.5920(11) 0.135 Uiso 1 1 d R . .
H31B H 0.0621(9) 0.3816(6) 0.6345(11) 0.135 Uiso 1 1 d R . .
C32 C 0.1248(10) 0.3490(6) 0.7054(12) 0.129(7) Uani 1 1 d . . .
H32A H 0.1735(10) 0.3438(6) 0.7076(12) 0.155 Uiso 1 1 d R . .
H32B H 0.1033(10) 0.3147(6) 0.7075(12) 0.155 Uiso 1 1 d R . .
C33 C 0.1372(7) 0.3629(6) 0.8342(11) 0.104(6) Uani 1 1 d . . .
H33A H 0.1856(7) 0.3629(6) 0.8246(11) 0.124 Uiso 1 1 d R . .
H33B H 0.1235(7) 0.3270(6) 0.8460(11) 0.124 Uiso 1 1 d R . .
C34 C 0.1221(9) 0.3955(6) 0.8989(9) 0.102(6) Uani 1 1 d . . .
H34A H 0.1417(9) 0.3810(6) 0.9466(9) 0.122 Uiso 1 1 d R . .
H34B H 0.0735(9) 0.3981(6) 0.9061(9) 0.122 Uiso 1 1 d R . .
C35 C 0.1486(10) 0.4758(6) 0.9416(7) 0.101(6) Uani 1 1 d . . .
H35A H 0.1734(10) 0.4591(6) 0.9842(7) 0.122 Uiso 1 1 d R . .
H35B H 0.1018(10) 0.4786(6) 0.9586(7) 0.122 Uiso 1 1 d R . .
C36 C 0.1739(7) 0.5287(7) 0.9330(7) 0.085(5) Uani 1 1 d . . .
H36A H 0.1630(7) 0.5491(7) 0.9797(7) 0.102 Uiso 1 1 d R . .
H36B H 0.2228(7) 0.5273(7) 0.9284(7) 0.102 Uiso 1 1 d R . .
C37 C 0.1704(7) 0.6038(5) 0.8552(7) 0.081(4) Uani 1 1 d . . .
H37A H 0.2195(7) 0.6042(5) 0.8540(7) 0.097 Uiso 1 1 d R . .
H37B H 0.1556(7) 0.6264(5) 0.8981(7) 0.097 Uiso 1 1 d R . .
C38 C 0.1438(7) 0.6239(4) 0.7808(8) 0.077(4) Uani 1 1 d . . .
H38A H 0.0948(7) 0.6213(4) 0.7808(8) 0.092 Uiso 1 1 d R . .
H38B H 0.1560(7) 0.6608(4) 0.7747(8) 0.092 Uiso 1 1 d R . .
C39 C 0.1498(7) 0.6123(5) 0.6437(8) 0.081(5) Uani 1 1 d . . .
H39A H 0.1659(7) 0.6478(5) 0.6341(8) 0.097 Uiso 1 1 d R . .
H39B H 0.1008(7) 0.6122(5) 0.6398(8) 0.097 Uiso 1 1 d R . .
C40 C 0.1780(7) 0.5763(5) 0.5875(8) 0.078(4) Uani 1 1 d . . .
H40A H 0.1717(7) 0.5901(5) 0.5347(8) 0.093 Uiso 1 1 d R . .
H40B H 0.2262(7) 0.5726(5) 0.5969(8) 0.093 Uiso 1 1 d R . .
C41 C 0.1788(7) 0.4904(6) 0.5448(9) 0.084(4) Uani 1 1 d . . .
H41A H 0.2252(7) 0.4851(6) 0.5617(9) 0.100 Uiso 1 1 d R . .
H41B H 0.1793(7) 0.5026(6) 0.4906(9) 0.100 Uiso 1 1 d R . .
C42 C 0.1409(8) 0.4411(7) 0.5498(9) 0.102(5) Uani 1 1 d . . .
H42A H 0.0938(8) 0.4473(7) 0.5361(9) 0.122 Uiso 1 1 d R . .
H42B H 0.1592(8) 0.4158(7) 0.5126(9) 0.122 Uiso 1 1 d R . .
C51 C -0.0914(10) 0.3839(7) 0.6516(9) 0.128(7) Uani 1 1 d . . .
D51A D -0.1087 0.3736 0.7003 0.154 Uiso 1 1 d R . .
C52 C -0.0745(10) 0.3456(6) 0.5983(10) 0.121(6) Uani 1 1 d . . .
D52A D -0.0836 0.3102 0.6086 0.145 Uiso 1 1 d R . .
C53 C -0.0456(7) 0.3599(5) 0.5313(9) 0.082(4) Uani 1 1 d . . .
D53A D -0.0314 0.3349 0.4947 0.099 Uiso 1 1 d R . .
C54 C -0.0370(6) 0.4125(5) 0.5177(6) 0.067(3) Uani 1 1 d . . .
D54A D -0.0173 0.4232 0.4706 0.080 Uiso 1 1 d R . .
C55 C -0.0558(6) 0.4491(5) 0.5700(8) 0.074(4) Uani 1 1 d . . .
D55A D -0.0489 0.4847 0.5586 0.088 Uiso 1 1 d R . .
C56 C -0.0843(7) 0.4358(6) 0.6372(11) 0.096(5) Uani 1 1 d . . .
D56A D -0.0986 0.4612 0.6733 0.115 Uiso 1 1 d R . .
C61 C -0.186(3) 0.273(3) 0.977(3) 0.36(3) Uiso 1 1 d . . .
C62 C -0.255(4) 0.312(2) 0.986(3) 0.39(3) Uiso 1 1 d . . .
C63 C -0.310(5) 0.275(5) 1.014(5) 0.57(6) Uiso 1 1 d . . .
C64 C 0.279(2) 0.7261(16) 0.838(3) 0.32(2) Uiso 1 1 d . . .
C65 C 0.2858(13) 0.7252(11) 0.7519(17) 0.182(10) Uiso 1 1 d . . .
C66 C 0.2854(14) 0.7322(12) 0.6519(18) 0.232(14) Uiso 1 1 d . . .

loop_
_atom_site_aniso_label
_atom_site_aniso_U_11
_atom_site_aniso_U_22
_atom_site_aniso_U_33
_atom_site_aniso_U_23
_atom_site_aniso_U_13
_atom_site_aniso_U_12
Cs1 0.0451(4) 0.0378(4) 0.0467(4) 0.0038(3) 0.0048(3) 0.0065(3)
P1 0.0555(17) 0.0288(13) 0.0455(16) -0.0005(10) 0.0126(13) 0.0094(12)
O31 0.094(7) 0.052(6) 0.103(8) -0.010(5) 0.011(6) 0.020(5)
O32 0.085(6) 0.053(5) 0.104(7) 0.031(5) 0.005(6) 0.011(5)
O33 0.153(10) 0.083(7) 0.079(7) 0.025(6) -0.036(7) -0.001(7)
O34 0.059(5) 0.065(5) 0.063(5) -0.003(4) -0.007(4) 0.004(4)
O35 0.048(5) 0.057(5) 0.088(6) 0.008(4) -0.002(4) 0.006(4)
O36 0.060(5) 0.082(6) 0.063(6) 0.020(4) 0.019(4) -0.001(5)
C1 0.028(5) 0.026(5) 0.039(6) 0.000(4) -0.005(4) 0.003(4)
C2 0.036(5) 0.028(5) 0.043(6) 0.002(4) 0.013(4) -0.004(4)
C3 0.034(5) 0.033(5) 0.048(6) 0.000(4) 0.015(4) 0.012(4)
C4 0.046(6) 0.024(5) 0.052(6) -0.005(4) -0.007(5) 0.006(4)
C5 0.021(4) 0.033(5) 0.036(5) 0.007(4) -0.003(4) 0.000(4)
C6 0.027(5) 0.034(5) 0.041(6) -0.003(4) 0.008(4) -0.001(4)
C7 0.052(6) 0.027(5) 0.037(6) -0.006(4) 0.000(5) 0.003(4)
C8 0.046(6) 0.028(5) 0.067(8) 0.001(5) 0.005(5) -0.004(4)
C9 0.064(7) 0.019(5) 0.059(7) 0.011(4) 0.008(6) 0.009(4)
C10 0.080(9) 0.027(6) 0.060(7) 0.002(5) 0.003(6) 0.006(5)
C11 0.049(6) 0.017(4) 0.052(6) 0.004(4) -0.006(5) 0.001(4)
C12 0.044(6) 0.013(4) 0.045(6) 0.003(4) -0.001(4) 0.006(4)
C13 0.048(6) 0.053(6) 0.063(7) 0.010(5) 0.005(6) -0.002(5)
C14 0.092(10) 0.045(7) 0.065(8) 0.017(6) 0.012(7) 0.003(6)
C15 0.056(7) 0.041(6) 0.041(6) 0.005(4) -0.019(5) -0.003(5)
C16 0.034(5) 0.035(5) 0.039(6) 0.007(4) -0.002(4) 0.010(4)
C17 0.038(5) 0.040(5) 0.038(6) 0.007(4) 0.001(4) 0.009(4)
C18 0.055(7) 0.025(5) 0.058(7) 0.015(4) 0.003(5) 0.002(5)
C19 0.067(7) 0.034(5) 0.030(5) -0.006(4) 0.006(5) -0.007(5)
C20 0.035(5) 0.043(6) 0.025(5) 0.009(4) -0.004(4) -0.007(4)
C21 0.041(5) 0.029(5) 0.026(5) -0.002(4) 0.010(4) 0.001(4)
C22 0.044(6) 0.045(6) 0.046(6) 0.001(5) -0.005(5) 0.002(5)
C23 0.087(9) 0.026(6) 0.109(11) 0.010(6) -0.003(8) 0.004(6)
C24 0.042(6) 0.042(6) 0.069(8) 0.003(5) -0.003(5) -0.007(5)
C31 0.122(15) 0.063(10) 0.153(17) -0.044(10) 0.042(13) -0.025(10)
C32 0.152(18) 0.049(9) 0.19(2) 0.014(12) 0.042(16) 0.020(10)
C33 0.054(8) 0.083(11) 0.174(18) 0.070(12) -0.003(10) 0.004(8)
C34 0.130(15) 0.087(12) 0.090(12) 0.056(10) -0.028(11) -0.007(10)
C35 0.183(18) 0.098(11) 0.024(7) 0.001(7) 0.027(9) 0.032(12)
C36 0.081(10) 0.130(14) 0.044(8) -0.007(8) -0.022(7) -0.003(9)
C37 0.106(12) 0.087(10) 0.050(8) -0.011(7) -0.022(8) -0.003(8)
C38 0.082(9) 0.039(6) 0.109(11) -0.010(7) 0.002(9) -0.001(6)
C39 0.071(9) 0.055(8) 0.117(13) 0.052(8) -0.023(8) -0.014(7)
C40 0.075(10) 0.065(9) 0.094(11) 0.022(8) -0.006(8) -0.011(7)
C41 0.078(10) 0.098(12) 0.075(10) 0.007(8) 0.020(8) 0.008(8)
C42 0.080(11) 0.130(15) 0.095(13) -0.039(11) 0.021(10) 0.013(10)
C51 0.20(2) 0.124(15) 0.061(10) 0.009(10) 0.072(11) 0.010(14)
C52 0.19(2) 0.072(11) 0.096(13) -0.006(9) 0.021(13) -0.005(11)
C53 0.081(10) 0.072(10) 0.095(11) -0.027(8) 0.004(8) 0.022(7)
C54 0.079(9) 0.088(10) 0.032(6) 0.002(6) -0.005(6) 0.009(7)
C55 0.072(9) 0.071(9) 0.078(10) -0.015(7) 0.010(7) 0.002(7)
C56 0.087(11) 0.070(10) 0.131(15) 0.009(9) 0.038(10) 0.010(8)

loop_
_atom_type_symbol
_atom_type_description
_atom_type_scat_dispersion_real
_atom_type_scat_dispersion_imag
_atom_type_scat_source
C C 0.0033 0.0016 'International Tables Vol C Tables 4.2.6.8 and 6.1.1.4'
H H 0.0000 0.0000 'International Tables Vol C Tables 4.2.6.8 and 6.1.1.4'
D D 0.0000 0.0000 'International Tables Vol C Tables 4.2.6.8 and 6.1.1.4'
O O 0.0106 0.0060 'International Tables Vol C Tables 4.2.6.8 and 6.1.1.4'
P P 0.1023 0.0942 'International Tables Vol C Tables 4.2.6.8 and 6.1.1.4'
Cs Cs -0.3680 2.1192 'International Tables Vol C Tables 4.2.6.8 and 6.1.1.4'

loop_
_geom_angle_atom_site_label_1
_geom_angle_atom_site_label_2
_geom_angle_atom_site_label_3
_geom_angle
_geom_angle_site_symmetry_1
_geom_angle_site_symmetry_3
_geom_angle_publ_flag
O36 Cs1 O32 107.3(2) . . ?
O36 Cs1 O34 101.6(2) . . ?
O32 Cs1 O34 103.9(2) . . ?
O36 Cs1 O31 54.4(2) . . ?
O32 Cs1 O31 53.9(3) . . ?
O34 Cs1 O31 120.9(2) . . ?
O36 Cs1 O33 120.1(3) . . ?
O32 Cs1 O33 51.7(3) . . ?
O34 Cs1 O33 52.7(3) . . ?
O31 Cs1 O33 90.5(3) . . ?
O36 Cs1 O35 52.5(2) . . ?
O32 Cs1 O35 130.1(2) . . ?
O34 Cs1 O35 52.3(2) . . ?
O31 Cs1 O35 97.5(2) . . ?
O33 Cs1 O35 95.6(2) . . ?
O36 Cs1 C17 162.2(2) . . ?
O32 Cs1 C17 87.0(2) . . ?
O34 Cs1 C17 84.6(2) . . ?
O31 Cs1 C17 135.9(2) . . ?
O33 Cs1 C17 77.0(3) . . ?
O35 Cs1 C17 125.5(2) . . ?
O36 Cs1 P1 86.81(16) . . ?
O32 Cs1 P1 144.62(18) . . ?
O34 Cs1 P1 104.67(15) . . ?
O31 Cs1 P1 123.4(2) . . ?
O33 Cs1 P1 145.9(2) . . ?
O35 Cs1 P1 84.42(13) . . ?
C17 Cs1 P1 75.42(15) . . ?
O36 Cs1 C16 142.8(2) . . ?
O32 Cs1 C16 108.4(2) . . ?
O34 Cs1 C16 79.7(2) . . ?
O31 Cs1 C16 153.7(2) . . ?
O33 Cs1 C16 90.7(3) . . ?
O35 Cs1 C16 108.4(2) . . ?
C17 Cs1 C16 21.34(19) . . ?
P1 Cs1 C16 57.57(14) . . ?
O36 Cs1 C56 98.0(3) . . ?
O32 Cs1 C56 82.6(3) . . ?
O34 Cs1 C56 156.3(3) . . ?
O31 Cs1 C56 81.5(3) . . ?
O33 Cs1 C56 125.9(3) . . ?
O35 Cs1 C56 138.4(3) . . ?
C17 Cs1 C56 72.9(3) . . ?
P1 Cs1 C56 63.1(2) . . ?
C16 Cs1 C56 76.6(3) . . ?
O36 Cs1 C55 78.7(3) . . ?
O32 Cs1 C55 88.6(3) . . ?
O34 Cs1 C55 166.6(2) . . ?
O31 Cs1 C55 70.3(3) . . ?
O33 Cs1 C55 138.6(3) . . ?
O35 Cs1 C55 122.4(3) . . ?
C17 Cs1 C55 91.4(2) . . ?
P1 Cs1 C55 61.96(19) . . ?
C16 Cs1 C55 91.9(2) . . ?
C56 Cs1 C55 19.3(3) . . ?
H1 P1 C6 120(4) . . ?
H1 P1 Cs1 84(4) . . ?
C6 P1 Cs1 127.3(3) . . ?
C42 O31 C31 114.1(13) . . ?
C42 O31 Cs1 108.6(7) . . ?
C31 O31 Cs1 101.8(8) . . ?
C33 O32 C32 107.4(13) . . ?
C33 O32 Cs1 123.6(9) . . ?
C32 O32 Cs1 118.5(8) . . ?
C35 O33 C34 114.3(14) . . ?
C35 O33 Cs1 110.7(9) . . ?
C34 O33 Cs1 108.2(8) . . ?
C37 O34 C36 115.6(10) . . ?
C37 O34 Cs1 120.4(7) . . ?
C36 O34 Cs1 122.6(8) . . ?
C38 O35 C39 115.1(10) . . ?
C38 O35 Cs1 96.4(6) . . ?
C39 O35 Cs1 99.7(6) . . ?
C40 O36 C41 111.4(10) . . ?
C40 O36 Cs1 122.2(8) . . ?
C41 O36 Cs1 120.8(7) . . ?
C2 C1 C6 121.0(8) . . ?
C2 C1 C21 118.1(8) . . ?
C6 C1 C21 120.8(7) . . ?
H2A C2 C1 118.9(5) . . ?
H2A C2 C3 118.8(5) . . ?
C1 C2 C3 122.2(8) . . ?
H3A C3 C4 121.5(5) . . ?
H3A C3 C2 121.4(5) . . ?
C4 C3 C2 117.1(8) . . ?
H4A C4 C3 118.3(5) . . ?
H4A C4 C5 118.3(5) . . ?
C3 C4 C5 123.4(8) . . ?
C4 C5 C6 118.5(8) . . ?
C4 C5 C12 118.7(8) . . ?
C6 C5 C12 122.9(7) . . ?
C1 C6 C5 117.7(7) . . ?
C1 C6 P1 117.9(6) . . ?
C5 C6 P1 124.4(7) . . ?
C12 C7 C8 120.4(9) . . ?
C12 C7 C13 119.6(8) . . ?
C8 C7 C13 120.0(9) . . ?
H8A C8 C9 119.4(6) . . ?
H8A C8 C7 119.3(6) . . ?
C9 C8 C7 121.3(9) . . ?
C10 C9 C8 117.4(10) . . ?
C10 C9 C14 122.3(10) . . ?
C8 C9 C14 120.2(10) . . ?
H10A C10 C11 118.2(7) . . ?
H10A C10 C9 118.4(6) . . ?
C11 C10 C9 123.4(11) . . ?
C10 C11 C12 118.5(9) . . ?
C10 C11 C15 122.1(9) . . ?
C12 C11 C15 119.4(8) . . ?
C7 C12 C11 118.9(8) . . ?
C7 C12 C5 121.1(8) . . ?
C11 C12 C5 120.0(8) . . ?
H13A C13 H13C 109.5 . . ?
H13A C13 H13B 109.5 . . ?
H13C C13 H13B 109.5 . . ?
H13A C13 C7 109.7(5) . . ?
H13C C13 C7 109.1(6) . . ?
H13B C13 C7 109.6(5) . . ?
H14C C14 H14A 109.5 . . ?
H14C C14 H14B 109.5 . . ?
H14A C14 H14B 109.5 . . ?
H14C C14 C9 109.4(6) . . ?
H14A C14 C9 109.8(6) . . ?
H14B C14 C9 109.2(6) . . ?
H15C C15 H15A 109.5 . . ?
H15C C15 H15B 109.5 . . ?
H15A C15 H15B 109.5 . . ?
H15C C15 C11 109.7(5) . . ?
H15A C15 C11 109.4(5) . . ?
H15B C15 C11 109.3(5) . . ?
C17 C16 C21 120.0(8) . . ?
C17 C16 C22 120.1(8) . . ?
C21 C16 C22 120.0(8) . . ?
C17 C16 Cs1 76.4(5) . . ?
C21 C16 Cs1 110.3(5) . . ?
C22 C16 Cs1 84.4(5) . . ?
H17A C17 C16 118.7(5) . . ?
H17A C17 C18 118.9(5) . . ?
C16 C17 C18 122.4(9) . . ?
H17A C17 Cs1 79.03(15) . . ?
C16 C17 Cs1 82.3(5) . . ?
C18 C17 Cs1 108.5(6) . . ?
C19 C18 C17 116.8(8) . . ?
C19 C18 C23 121.9(10) . . ?
C17 C18 C23 121.2(10) . . ?
H19A C19 C18 119.0(5) . . ?
H19A C19 C20 118.5(5) . . ?
C18 C19 C20 122.5(9) . . ?
C19 C20 C21 119.7(8) . . ?
C19 C20 C24 120.0(8) . . ?
C21 C20 C24 120.3(8) . . ?
C20 C21 C16 118.5(8) . . ?
C20 C21 C1 120.6(8) . . ?
C16 C21 C1 120.9(8) . . ?
H22A C22 H22C 109.5 . . ?
H22A C22 H22B 109.5 . . ?
H22C C22 H22B 109.5 . . ?
H22A C22 C16 109.5(5) . . ?
H22C C22 C16 109.5(5) . . ?
H22B C22 C16 109.3(5) . . ?
H23B C23 H23C 109.5 . . ?
H23B C23 H23A 109.5 . . ?
H23C C23 H23A 109.5 . . ?
H23B C23 C18 109.3(7) . . ?
H23C C23 C18 109.4(6) . . ?
H23A C23 C18 109.7(7) . . ?
H24A C24 H24B 109.5 . . ?
H24A C24 H24C 109.5 . . ?
H24B C24 H24C 109.5 . . ?
H24A C24 C20 109.4(5) . . ?
H24B C24 C20 109.3(5) . . ?
H24C C24 C20 109.6(5) . . ?
H31B C31 H31A 108.1 . . ?
H31B C31 O31 108.8(9) . . ?
H31A C31 O31 109.1(8) . . ?
H31B C31 C32 108.8(11) . . ?
H31A C31 C32 110.3(10) . . ?
O31 C31 C32 111.6(16) . . ?
H32B C32 H32A 108.1 . . ?
H32B C32 C31 109.5(10) . . ?
H32A C32 C31 108.8(11) . . ?
H32B C32 O32 110.4(8) . . ?
H32A C32 O32 109.9(10) . . ?
C31 C32 O32 110.1(13) . . ?
H33B C33 H33A 108.1 . . ?
H33B C33 O32 109.7(8) . . ?
H33A C33 O32 110.0(8) . . ?
H33B C33 C34 109.3(8) . . ?
H33A C33 C34 109.8(10) . . ?
O32 C33 C34 110.0(12) . . ?
H34A C34 H34B 108.4 . . ?
H34A C34 O33 110.0(7) . . ?
H34B C34 O33 110.1(9) . . ?
H34A C34 C33 110.1(8) . . ?
H34B C34 C33 110.3(10) . . ?
O33 C34 C33 107.9(14) . . ?
H35B C35 H35A 107.0 . . ?
H35B C35 O33 106.9(11) . . ?
H35A C35 O33 107.9(9) . . ?
H35B C35 C36 107.0(9) . . ?
H35A C35 C36 107.8(8) . . ?
O33 C35 C36 119.5(12) . . ?
H36B C36 H36A 107.8 . . ?
H36B C36 O34 109.1(7) . . ?
H36A C36 O34 109.3(7) . . ?
H36B C36 C35 108.6(9) . . ?
H36A C36 C35 109.6(7) . . ?
O34 C36 C35 112.4(11) . . ?
H37A C37 H37B 108.2 . . ?
H37A C37 O34 110.0(7) . . ?
H37B C37 O34 109.5(7) . . ?
H37A C37 C38 109.6(8) . . ?
H37B C37 C38 109.5(7) . . ?
O34 C37 C38 110.1(10) . . ?
H38B C38 H38A 108.2 . . ?
H38B C38 O35 109.8(6) . . ?
H38A C38 O35 109.6(6) . . ?
H38B C38 C37 109.9(7) . . ?
H38A C38 C37 109.6(8) . . ?
O35 C38 C37 109.8(11) . . ?
H39B C39 H39A 108.5 . . ?
H39B C39 O35 110.0(6) . . ?
H39A C39 O35 110.3(6) . . ?
H39B C39 C40 109.9(8) . . ?
H39A C39 C40 110.6(7) . . ?
O35 C39 C40 107.5(10) . . ?
H40A C40 H40B 108.2 . . ?
H40A C40 O36 109.4(7) . . ?
H40B C40 O36 109.9(7) . . ?
H40A C40 C39 109.6(7) . . ?
H40B C40 C39 109.5(8) . . ?
O36 C40 C39 110.1(11) . . ?
H41A C41 H41B 108.4 . . ?
H41A C41 O36 109.9(7) . . ?
H41B C41 O36 110.1(7) . . ?
H41A C41 C42 110.3(9) . . ?
H41B C41 C42 109.5(9) . . ?
O36 C41 C42 108.7(11) . . ?
H42B C42 H42A 108.0 . . ?
H42B C42 O31 109.1(7) . . ?
H42A C42 O31 109.6(8) . . ?
H42B C42 C41 109.6(8) . . ?
H42A C42 C41 109.7(9) . . ?
O31 C42 C41 110.7(13) . . ?
C56 C51 C52 123.2(15) . . ?
C53 C52 C51 118.6(15) . . ?
C52 C53 C54 117.8(13) . . ?
C55 C54 C53 122.2(13) . . ?
C56 C55 C54 121.1(14) . . ?
C56 C55 Cs1 73.7(9) . . ?
C54 C55 Cs1 120.5(8) . . ?
C55 C56 C51 117.0(15) . . ?
C55 C56 Cs1 87.0(9) . . ?
C51 C56 Cs1 112.7(12) . . ?
C63 C61 C62 117(5) 2_455 . ?
C63 C62 C61 104(6) . . ?
C61 C63 C62 116(7) 2_455 . ?
C65 C64 C64 94.3(18) . 2_565 ?
C64 C65 C66 171(3) . . ?
C64 C65 C65 85.4(18) . 2_565 ?
C66 C65 C65 85.8(13) . 2_565 ?
C66 C66 C65 93.5(13) 2_565 . ?

loop_
_geom_bond_atom_site_label_1
_geom_bond_atom_site_label_2
_geom_bond_distance
_geom_bond_site_symmetry_2
_geom_bond_publ_flag
Cs1 O36 3.078(7) . ?
Cs1 O32 3.089(8) . ?
Cs1 O34 3.110(8) . ?
Cs1 O31 3.146(9) . ?
Cs1 O33 3.236(9) . ?
Cs1 O35 3.285(8) . ?
Cs1 C17 3.705(9) . ?
Cs1 P1 3.715(3) . ?
Cs1 C16 3.777(9) . ?
Cs1 C56 3.904(17) . ?
Cs1 C55 4.062(13) . ?
P1 H1 1.32(9) . ?
P1 C6 1.821(9) . ?
O31 C42 1.410(17) . ?
O31 C31 1.415(16) . ?
O32 C33 1.387(17) . ?
O32 C32 1.431(19) . ?
O33 C35 1.273(15) . ?
O33 C34 1.423(17) . ?
O34 C37 1.390(15) . ?
O34 C36 1.403(14) . ?
O35 C38 1.401(14) . ?
O35 C39 1.437(13) . ?
O36 C40 1.393(14) . ?
O36 C41 1.440(16) . ?
C1 C2 1.379(11) . ?
C1 C6 1.413(12) . ?
C1 C21 1.510(11) . ?
C2 H2A 0.9500 . ?
C2 C3 1.385(12) . ?
C3 H3A 0.9499 . ?
C3 C4 1.379(12) . ?
C4 H4A 0.9499 . ?
C4 C5 1.408(12) . ?
C5 C6 1.420(11) . ?
C5 C12 1.486(11) . ?
C7 C12 1.395(13) . ?
C7 C8 1.402(13) . ?
C7 C13 1.513(13) . ?
C8 H8A 0.9498 . ?
C8 C9 1.398(14) . ?
C9 C10 1.393(15) . ?
C9 C14 1.523(13) . ?
C10 H10A 0.9501 . ?
C10 C11 1.379(13) . ?
C11 C12 1.436(12) . ?
C11 C15 1.483(13) . ?
C13 H13A 0.9799 . ?
C13 H13C 0.9800 . ?
C13 H13B 0.9801 . ?
C14 H14C 0.9800 . ?
C14 H14A 0.9801 . ?
C14 H14B 0.9802 . ?
C15 H15C 0.9797 . ?
C15 H15A 0.9800 . ?
C15 H15B 0.9800 . ?
C16 C17 1.387(12) . ?
C16 C21 1.408(12) . ?
C16 C22 1.494(13) . ?
C17 H17A 0.9501 . ?
C17 C18 1.399(14) . ?
C18 C19 1.390(14) . ?
C18 C23 1.504(13) . ?
C19 H19A 0.9501 . ?
C19 C20 1.397(12) . ?
C20 C21 1.407(12) . ?
C20 C24 1.535(13) . ?
C22 H22A 0.9799 . ?
C22 H22C 0.9800 . ?
C22 H22B 0.9801 . ?
C23 H23B 0.9800 . ?
C23 H23C 0.9801 . ?
C23 H23A 0.9802 . ?
C24 H24A 0.9798 . ?
C24 H24B 0.9800 . ?
C24 H24C 0.9801 . ?
C31 H31B 0.9599 . ?
C31 H31A 0.9601 . ?
C31 C32 1.42(2) . ?
C32 H32B 0.9899 . ?
C32 H32A 0.9900 . ?
C33 H33B 0.9900 . ?
C33 H33A 0.9901 . ?
C33 C34 1.44(2) . ?
C34 H34A 0.9899 . ?
C34 H34B 0.9901 . ?
C35 H35B 0.9900 . ?
C35 H35A 0.9901 . ?
C35 C36 1.47(2) . ?
C36 H36B 0.9899 . ?
C36 H36A 0.9902 . ?
C37 H37A 0.9900 . ?
C37 H37B 0.9901 . ?
C37 C38 1.490(17) . ?
C38 H38B 0.9899 . ?
C38 H38A 0.9901 . ?
C39 H39B 0.9899 . ?
C39 H39A 0.9900 . ?
C39 C40 1.462(18) . ?
C40 H40A 0.9899 . ?
C40 H40B 0.9900 . ?
C41 H41A 0.9899 . ?
C41 H41B 0.9900 . ?
C41 C42 1.491(19) . ?
C42 H42B 0.9899 . ?
C42 H42A 0.9901 . ?
C51 C56 1.37(2) . ?
C51 C52 1.40(2) . ?
C52 C53 1.35(2) . ?
C53 C54 1.392(17) . ?
C54 C55 1.363(16) . ?
C55 C56 1.343(19) . ?
C61 C63 1.39(11) 2_455 ?
C61 C62 1.72(7) . ?
C62 C63 1.55(10) . ?
C63 C61 1.39(11) 2_455 ?
C64 C65 1.49(4) . ?
C64 C64 1.70(7) 2_565 ?
C65 C66 1.74(3) . ?
C65 C65 1.93(5) 2_565 ?
C66 C66 1.70(5) 2_565 ?
